data_7203529
loop_
_publ_author_name
'Harvey, Elizabeth J.'
'Ashbrook, Sharon E.'
'Lumpkin, Gregory R.'
'Redfern, Simon A. T.'

_publ_section_title
;
 Characterisation of the (Y1?xLax)2Ti2O7 system by powder diffraction
 and nuclear magnetic resonance methods
;
_journal_issue 48
_journal_name_full 'Journal of Materials Chemistry'
_journal_page_first 4665
_journal_paper_doi 10.1039/b608053g
_journal_volume 16
_journal_year 2006
_chemical_compound_source Synthetic
_chemical_formula_structural Y0.3La1.7Ti2O7
_chemical_formula_sum 'La1.7 O7 Ti2 Y0.3'
_chemical_formula_weight 470.61
_chemical_melting_point_gt 1500
_chemical_name_common 'Lanthanum Yttrium Titanate'
_chemical_name_systematic 'Lanthanum Yttrium Titanate'
_space_group_IT_number 4
_symmetry_cell_setting monoclinic
_symmetry_Int_Tables_number 4
_symmetry_space_group_name_Hall 'P 2yb'
_symmetry_space_group_name_H-M 'P 1 21 1'
_audit_creation_date 2006-06-02T17:57
_audit_creation_method 'from EXP file using GSAS2CIF'
_audit_update_record ' 2006-06-02T17:57 Initial CIF as created by GSAS2CIF'
_cell_angle_alpha 90.0
_cell_angle_beta 98.628(7)
_cell_angle_gamma 90.0
_cell_formula_units_Z 4
_cell_length_a 7.77648(25)
_cell_length_b 5.52235(18)
_cell_length_c 13.0065(5)
_cell_volume 552.24(3)
_computing_structure_refinement GSAS
_diffrn_ambient_pressure 101.325
_diffrn_ambient_temperature 298
_diffrn_radiation_probe x-ray
_diffrn_radiation_type 'Cu K\a~1~'
_diffrn_radiation_wavelength 1.54058
_diffrn_source 'Sealed X-ray tube'
_exptl_crystal_colour 'White Powder'
_exptl_crystal_description Powder
_pd_block_id 2006-06-02T17:57|YLATI_0_85_2MK1|E_Harvey|Overall
_pd_phase_name 'from C:/gsas/GSASace/isis251104/Schmalle_La2Ti2O7(best)_72433.cif'
_refine_ls_goodness_of_fit_all 0.90
_refine_ls_matrix_type full
_refine_ls_number_parameters 22
_refine_ls_number_restraints 0
_refine_ls_shift/su_max 0.01
_refine_ls_shift/su_mean 0.00
_cod_data_source_file b608053g.txt
_cod_data_source_block YLATI_0_85_2MK1_publ
_cod_depositor_comments
;
The following automatic conversions were performed:

'_chemical_melting_point' tag was changed to
'_chemical_melting_point_gt' since the value was specified 'more
than' ('>') a certain temperature. The value '>1500' was changed to
'1500' - it should be numeric and without a unit designator.

Automatic conversion script
Id: cif_fix_values 1569 2011-02-09 13:29:24Z adriana 
;
_cod_original_cell_volume 552.24(4)
_cod_original_sg_symbol_H-M 'P 21'
_cod_original_formula_sum 'La1.70 O7 Ti2 Y0.30'
_cod_database_code 7203529

loop_
_symmetry_equiv_pos_site_id
_symmetry_equiv_pos_as_xyz
1 +x,+y,+z
2 -x,+y+1/2,-z

loop_
_atom_site_type_symbol
_atom_site_label
_atom_site_fract_x
_atom_site_fract_y
_atom_site_fract_z
_atom_site_occupancy
_atom_site_thermal_displace_type
_atom_site_U_iso_or_equiv
_atom_site_symmetry_multiplicity
La La1 0.28135 0.2643 0.10822 0.85 Uiso 0.001 2
La La2 0.77719 0.26107 0.10698 0.85 Uiso 0.001 2
La La3 0.3539 0.81074 0.3974 0.85 Uiso 0.001 2
La La4 0.85554 0.8459 0.41052 0.85 Uiso 0.001 2
Ti Ti1 0.03091 0.75018 0.11391 1.0 Uiso 0.001 2
Ti Ti2 0.53092 0.75673 0.11644 1.0 Uiso 0.001 2
Ti Ti3 0.08471 0.29051 0.33279 1.0 Uiso 0.001 2
Ti Ti4 0.57962 0.29882 0.3247 1.0 Uiso 0.001 2
O O1 0.77527 0.75984 0.1022 1.0 Uiso 0.001 2
O O2 0.25413 0.67613 0.10672 1.0 Uiso 0.001 2
O O3 0.03314 0.06118 0.02756 1.0 Uiso 0.001 2
O O4 0.50338 0.05543 0.03018 1.0 Uiso 0.001 2
O O5 0.04102 0.92222 0.15691 1.0 Uiso 0.001 2
O O6 0.53435 0.9899 0.19583 1.0 Uiso 0.001 2
O O7 0.03989 0.48228 0.17369 1.0 Uiso 0.001 2
O O8 0.52511 0.41423 0.12812 1.0 Uiso 0.001 2
O O9 -0.03252 0.58885 0.4003 1.0 Uiso 0.001 2
O O10 0.56691 0.53019 0.40236 1.0 Uiso 0.001 2
O O11 0.13941 0.00802 0.41528 1.0 Uiso 0.001 2
O O12 0.6232 0.07337 0.43386 1.0 Uiso 0.001 2
O O13 0.34504 0.33011 0.31908 1.0 Uiso 0.001 2
O O14 0.83006 0.27478 0.32497 1.0 Uiso 0.001 2
Y Y1 0.28135 0.2643 0.10822 0.15 Uiso 0.001 2
Y Y2 0.77719 0.26107 0.10698 0.15 Uiso 0.001 2
Y Y3 0.3539 0.81074 0.3974 0.15 Uiso 0.001 2
Y Y4 0.85554 0.8459 0.41052 0.15 Uiso 0.001 2

loop_
_atom_type_symbol
_atom_type_number_in_cell
La 6.8
Ti 8.0
O 28.0
Y 1.2

loop_
_geom_angle_atom_site_label_1
_geom_angle_atom_site_label_2
_geom_angle_atom_site_label_3
_geom_angle
_geom_angle_site_symmetry_1
_geom_angle_site_symmetry_2
_geom_angle_site_symmetry_3
_geom_angle_publ_flag
? ? ? ? ? ? ? ?

loop_
_geom_bond_atom_site_label_1
_geom_bond_atom_site_label_2
_geom_bond_distance
_geom_bond_site_symmetry_1
_geom_bond_site_symmetry_2
_geom_bond_publ_flag
? ? ? ? ? ?
